data_7247620
loop_
_publ_author_name
'Baig, K. Mohamed Yusuf'
'Kole, Goutam Kumar'

_publ_section_title
;
 Silver(i) coordination polymers of trans-5-styrylpyrimidine -- from
 structural diversity to solid-state reactivity under sunlight
;
_journal_issue 44
_journal_name_full CrystEngComm
_journal_page_first 6204
_journal_page_last 6214
_journal_paper_doi 10.1039/D3CE00756A
_journal_volume 25
_journal_year 2023
_chemical_formula_sum 'C14 H10 Ag F3 N2 O2'
_chemical_formula_weight 403.11
_space_group_crystal_system monoclinic
_space_group_IT_number 15
_space_group_name_Hall '-C 2yc'
_space_group_name_H-M_alt 'C 1 2/c 1'
_atom_sites_solution_hydrogens geom
_atom_sites_solution_primary difmap
_audit_creation_method SHELXL-2018/3
_audit_update_record
;
2023-06-23 deposited with the CCDC.	2023-10-09 downloaded from the CCDC.
;
_cell_angle_alpha 90
_cell_angle_beta 110.695(16)
_cell_angle_gamma 90
_cell_formula_units_Z 8
_cell_length_a 36.304(10)
_cell_length_b 5.3887(9)
_cell_length_c 15.575(4)
_cell_measurement_reflns_used 9985
_cell_measurement_temperature 293(2)
_cell_measurement_theta_max 27.13
_cell_measurement_theta_min 2.62
_cell_volume 2850.4(12)
_computing_structure_refinement 'SHELXL-2018/3 (Sheldrick, 2018)'
_computing_structure_solution 'SHELXT 2018/2 (Sheldrick, 2018)'
_diffrn_ambient_temperature 293(2)
_diffrn_measured_fraction_theta_full 0.997
_diffrn_measured_fraction_theta_max 0.998
_diffrn_measurement_device_type 'Bruker APEX-II CCD'
_diffrn_measurement_method '\f and \w scans'
_diffrn_radiation_type MoK\a
_diffrn_radiation_wavelength 0.71073
_diffrn_reflns_av_R_equivalents 0.0341
_diffrn_reflns_av_unetI/netI 0.0266
_diffrn_reflns_Laue_measured_fraction_full 0.997
_diffrn_reflns_Laue_measured_fraction_max 0.998
_diffrn_reflns_limit_h_max 44
_diffrn_reflns_limit_h_min -44
_diffrn_reflns_limit_k_max 6
_diffrn_reflns_limit_k_min -6
_diffrn_reflns_limit_l_max 19
_diffrn_reflns_limit_l_min -19
_diffrn_reflns_number 17957
_diffrn_reflns_point_group_measured_fraction_full 0.997
_diffrn_reflns_point_group_measured_fraction_max 0.998
_diffrn_reflns_theta_full 25.242
_diffrn_reflns_theta_max 26.371
_diffrn_reflns_theta_min 2.624
_exptl_absorpt_coefficient_mu 1.455
_exptl_absorpt_correction_T_max 0.7455
_exptl_absorpt_correction_T_min 0.6294
_exptl_absorpt_correction_type multi-scan
_exptl_absorpt_process_details 'SadAbs 2016/2 (Bruker AXS)'
_exptl_crystal_colour colourless
_exptl_crystal_density_diffrn 1.879
_exptl_crystal_description block
_exptl_crystal_F_000 1584
_exptl_crystal_size_max 0.180
_exptl_crystal_size_mid 0.150
_exptl_crystal_size_min 0.120
_refine_diff_density_max 0.452
_refine_diff_density_min -0.800
_refine_diff_density_rms 0.071
_refine_ls_extinction_method none
_refine_ls_goodness_of_fit_ref 1.056
_refine_ls_hydrogen_treatment constr
_refine_ls_matrix_type full
_refine_ls_number_parameters 247
_refine_ls_number_reflns 2911
_refine_ls_number_restraints 120
_refine_ls_restrained_S_all 1.174
_refine_ls_R_factor_all 0.0292
_refine_ls_R_factor_gt 0.0262
_refine_ls_shift/su_max 0.000
_refine_ls_shift/su_mean 0.000
_refine_ls_structure_factor_coef Fsqd
_refine_ls_weighting_details 'w=1/[\s^2^(Fo^2^)+(0.0309P)^2^+3.3525P] where P=(Fo^2^+2Fc^2^)/3'
_refine_ls_weighting_scheme calc
_refine_ls_wR_factor_gt 0.0661
_refine_ls_wR_factor_ref 0.0686
_reflns_Friedel_coverage 0.000
_reflns_number_gt 2670
_reflns_number_total 2911
_reflns_threshold_expression 'I > 2\s(I)'
_cod_data_source_file d3ce00756a2.cif
_cod_data_source_block YB84O_0m_a
_cod_depositor_comments 'Adding full bibliography for 7247616--7247621.cif.'
_cod_original_sg_symbol_H-M 'C 2/c'
_cod_database_code 7247620
_shelx_shelxl_version_number 2018/3
_shelx_space_group_comment
;
The symmetry employed for this shelxl refinement is uniquely defined
by the following loop, which should always be used as a source of
symmetry information in preference to the above space-group names.
They are only intended as comments.
;
_shelx_estimated_absorpt_t_min 0.780
_shelx_estimated_absorpt_t_max 0.845

loop_
_space_group_symop_operation_xyz
'x, y, z'
'-x, y, -z+1/2'
'x+1/2, y+1/2, z'
'-x+1/2, y+1/2, -z+1/2'
'-x, -y, -z'
'x, -y, z-1/2'
'-x+1/2, -y+1/2, -z'
'x+1/2, -y+1/2, z-1/2'

loop_
_atom_site_label
_atom_site_type_symbol
_atom_site_fract_x
_atom_site_fract_y
_atom_site_fract_z
_atom_site_U_iso_or_equiv
_atom_site_adp_type
_atom_site_occupancy
_atom_site_site_symmetry_order
_atom_site_calc_flag
_atom_site_refinement_flags_posn
_atom_site_refinement_flags_adp
_atom_site_refinement_flags_occupancy
_atom_site_disorder_assembly
_atom_site_disorder_group
Ag1 Ag 0.500000 0.08823(6) 0.750000 0.05964(11) Uani 1 2 d S T P . .
N1 N 0.46632(5) 0.3505(4) 0.62543(13) 0.0487(4) Uani 1 1 d . . . . .
C1 C 0.48370(6) 0.5395(5) 0.60049(16) 0.0488(5) Uani 1 1 d . . . . .
H1 H 0.510637 0.558748 0.631081 0.059 Uiso 1 1 calc R U . . .
C3 C 0.40559(6) 0.4870(4) 0.51324(14) 0.0411(5) Uani 1 1 d . . . . .
Ag2 Ag 0.500000 1.000000 0.500000 0.05753(11) Uani 1 2 d S . P . .
F1 F 0.36491(17) -0.2179(15) 0.65078(19) 0.0994(15) Uani 0.641(13) 1 d D U P A 1
F2 F 0.36172(14) -0.0997(14) 0.7792(4) 0.1087(16) Uani 0.641(13) 1 d D U P A 1
F3 F 0.38170(16) -0.4647(8) 0.7652(6) 0.1259(19) Uani 0.641(13) 1 d D U P A 1
O1 O 0.4434(5) -0.114(3) 0.7250(9) 0.062(2) Uani 0.641(13) 1 d D U P A 1
O2 O 0.4364(2) -0.1270(15) 0.8634(2) 0.0705(16) Uani 0.641(13) 1 d D U P A 1
F1A F 0.3651(3) -0.111(2) 0.6612(5) 0.096(2) Uani 0.359(13) 1 d D U P A 2
F2A F 0.3593(3) -0.207(2) 0.7882(6) 0.104(2) Uani 0.359(13) 1 d D U P A 2
F3A F 0.3823(3) -0.4711(10) 0.7187(9) 0.115(3) Uani 0.359(13) 1 d D U P A 2
O1A O 0.4393(8) -0.162(5) 0.7171(16) 0.055(3) Uani 0.359(13) 1 d D U P A 2
O2A O 0.4403(4) -0.023(3) 0.8513(6) 0.086(3) Uani 0.359(13) 1 d D U P A 2
N2 N 0.46591(5) 0.7029(4) 0.53574(13) 0.0475(4) Uani 1 1 d . . . . .
C2 C 0.42743(6) 0.3259(4) 0.58185(15) 0.0463(5) Uani 1 1 d . . . . .
H2 H 0.414521 0.195331 0.598270 0.056 Uiso 1 1 calc R U . . .
C4 C 0.42705(6) 0.6758(5) 0.49252(15) 0.0460(5) Uani 1 1 d . . . . .
H4 H 0.413894 0.788335 0.446661 0.055 Uiso 1 1 calc R U . . .
C5 C 0.36326(6) 0.4655(4) 0.46477(15) 0.0443(5) Uani 1 1 d . . . . .
H5 H 0.351220 0.590281 0.423021 0.053 Uiso 1 1 calc R U . . .
C6 C 0.34049(6) 0.2859(4) 0.47459(14) 0.0445(5) Uani 1 1 d . . . . .
H6 H 0.352717 0.163168 0.517076 0.053 Uiso 1 1 calc R U . . .
C7 C 0.29810(6) 0.2579(4) 0.42616(13) 0.0401(4) Uani 1 1 d . . . . .
C9 C 0.23877(8) 0.0241(5) 0.40296(19) 0.0576(6) Uani 1 1 d . . . . .
H9 H 0.226264 -0.112566 0.416841 0.069 Uiso 1 1 calc R U . . .
C8 C 0.27899(7) 0.0530(5) 0.44534(17) 0.0512(5) Uani 1 1 d . . . . .
H8 H 0.293410 -0.065634 0.487072 0.061 Uiso 1 1 calc R U . . .
C10 C 0.21723(7) 0.1965(5) 0.34048(17) 0.0562(6) Uani 1 1 d . . . . .
H10 H 0.190172 0.176582 0.312135 0.067 Uiso 1 1 calc R U . . .
C11 C 0.23564(7) 0.3980(5) 0.31987(17) 0.0545(6) Uani 1 1 d . . . . .
H11 H 0.221066 0.514396 0.277296 0.065 Uiso 1 1 calc R U . . .
C12 C 0.27588(7) 0.4284(4) 0.36235(15) 0.0464(5) Uani 1 1 d . . . . .
H12 H 0.288157 0.565289 0.347821 0.056 Uiso 1 1 calc R U . . .
C13 C 0.42528(6) -0.1368(5) 0.77828(14) 0.0511(6) Uani 1 1 d D . . . .
C14 C 0.38316(7) -0.2294(5) 0.74074(15) 0.0737(9) Uani 1 1 d D . . . .

loop_
_atom_site_aniso_label
_atom_site_aniso_U_11
_atom_site_aniso_U_22
_atom_site_aniso_U_33
_atom_site_aniso_U_23
_atom_site_aniso_U_13
_atom_site_aniso_U_12
Ag1 0.03165(13) 0.06016(19) 0.07472(19) 0.000 0.00343(11) 0.000
N1 0.0362(9) 0.0472(11) 0.0567(11) 0.0045(9) 0.0090(8) -0.0038(8)
C1 0.0345(11) 0.0518(13) 0.0560(13) -0.0020(11) 0.0109(9) -0.0063(9)
C3 0.0386(11) 0.0445(12) 0.0399(10) -0.0015(9) 0.0133(9) -0.0058(9)
Ag2 0.04249(15) 0.05377(18) 0.0784(2) 0.00707(13) 0.02390(13) -0.01230(11)
F1 0.0623(19) 0.159(4) 0.0618(18) -0.010(2) 0.0025(15) -0.040(3)
F2 0.0530(18) 0.178(4) 0.111(3) 0.040(3) 0.0483(17) 0.010(3)
F3 0.116(3) 0.128(3) 0.122(4) 0.029(3) 0.027(3) -0.059(2)
O1 0.043(3) 0.070(6) 0.072(3) 0.001(3) 0.019(3) -0.027(3)
O2 0.047(2) 0.093(5) 0.063(2) -0.0232(19) 0.0095(15) -0.006(3)
F1A 0.053(3) 0.145(5) 0.065(3) 0.031(3) -0.011(3) -0.017(4)
F2A 0.071(3) 0.166(5) 0.094(3) 0.040(4) 0.053(3) -0.023(4)
F3A 0.095(4) 0.118(4) 0.120(5) 0.006(4) 0.024(4) -0.057(3)
O1A 0.040(5) 0.057(7) 0.069(3) -0.015(3) 0.022(4) -0.021(4)
O2A 0.059(5) 0.105(8) 0.080(4) -0.055(5) 0.008(4) 0.003(6)
N2 0.0419(9) 0.0500(11) 0.0501(10) 0.0017(9) 0.0155(8) -0.0094(8)
C2 0.0375(10) 0.0446(12) 0.0530(12) 0.0054(10) 0.0113(9) -0.0058(9)
C4 0.0403(11) 0.0513(13) 0.0444(11) 0.0046(10) 0.0127(9) -0.0075(10)
C5 0.0370(11) 0.0507(13) 0.0410(11) 0.0067(9) 0.0083(9) -0.0052(9)
C6 0.0414(11) 0.0478(12) 0.0405(10) 0.0050(9) 0.0100(8) -0.0032(9)
C7 0.0385(10) 0.0444(11) 0.0379(10) -0.0037(9) 0.0140(8) -0.0075(9)
C9 0.0550(15) 0.0545(15) 0.0684(15) -0.0070(12) 0.0283(13) -0.0210(12)
C8 0.0513(13) 0.0473(13) 0.0552(13) 0.0043(11) 0.0189(11) -0.0085(10)
C10 0.0394(11) 0.0675(16) 0.0603(14) -0.0168(13) 0.0161(10) -0.0128(11)
C11 0.0425(12) 0.0588(15) 0.0537(13) -0.0011(11) 0.0065(10) -0.0026(11)
C12 0.0431(12) 0.0459(12) 0.0475(12) 0.0031(10) 0.0124(9) -0.0096(9)
C13 0.0353(11) 0.0548(14) 0.0566(14) -0.0051(11) 0.0082(10) 0.0045(10)
C14 0.0433(13) 0.118(3) 0.0590(15) 0.0122(17) 0.0166(12) -0.0131(16)

loop_
_atom_type_symbol
_atom_type_description
_atom_type_scat_dispersion_real
_atom_type_scat_dispersion_imag
_atom_type_scat_source
C C 0.0033 0.0016 'International Tables Vol C Tables 4.2.6.8 and 6.1.1.4'
H H 0.0000 0.0000 'International Tables Vol C Tables 4.2.6.8 and 6.1.1.4'
Ag Ag -0.8971 1.1015 'International Tables Vol C Tables 4.2.6.8 and 6.1.1.4'
F F 0.0171 0.0103 'International Tables Vol C Tables 4.2.6.8 and 6.1.1.4'
N N 0.0061 0.0033 'International Tables Vol C Tables 4.2.6.8 and 6.1.1.4'
O O 0.0106 0.0060 'International Tables Vol C Tables 4.2.6.8 and 6.1.1.4'

loop_
_geom_angle_atom_site_label_1
_geom_angle_atom_site_label_2
_geom_angle_atom_site_label_3
_geom_angle
_geom_angle_site_symmetry_1
_geom_angle_site_symmetry_3
_geom_angle_publ_flag
O1 Ag1 O1 121.7(9) . 2_656 ?
O1 Ag1 N1 88.3(5) . . ?
O1 Ag1 N1 127.74(19) 2_656 . ?
O1 Ag1 N1 127.74(19) . 2_656 ?
O1 Ag1 N1 88.3(5) 2_656 2_656 ?
N1 Ag1 N1 106.51(10) . 2_656 ?
O1 Ag1 O1A 117.8(3) . 2_656 ?
O1 Ag1 O1A 4.4(8) 2_656 2_656 ?
N1 Ag1 O1A 131.3(3) . 2_656 ?
N1 Ag1 O1A 89.5(8) 2_656 2_656 ?
N1 Ag1 O1A 89.5(8) . . ?
N1 Ag1 O1A 131.3(3) 2_656 . ?
O1A Ag1 O1A 114.1(15) 2_656 . ?
C1 N1 C2 116.9(2) . . ?
C1 N1 Ag1 122.56(15) . . ?
C2 N1 Ag1 120.27(15) . . ?
N2 C1 N1 125.4(2) . . ?
C4 C3 C2 115.0(2) . . ?
C4 C3 C5 120.9(2) . . ?
C2 C3 C5 124.1(2) . . ?
N2 Ag2 N2 180.0 . 5_676 ?
N2 Ag2 O2A 96.2(3) . 2_666 ?
N2 Ag2 O2A 83.8(3) 5_676 2_666 ?
N2 Ag2 O2A 83.8(3) . 6_565 ?
N2 Ag2 O2A 96.2(3) 5_676 6_565 ?
C13 O1 Ag1 127.4(8) . . ?
C13 O1A Ag1 111.1(13) . . ?
C13 O2A Ag2 144.4(10) . 2_646 ?
C1 N2 C4 117.0(2) . . ?
C1 N2 Ag2 120.52(15) . . ?
C4 N2 Ag2 122.43(16) . . ?
N1 C2 C3 122.8(2) . . ?
N2 C4 C3 122.8(2) . . ?
C6 C5 C3 126.1(2) . . ?
C5 C6 C7 127.3(2) . . ?
C12 C7 C8 118.2(2) . . ?
C12 C7 C6 122.8(2) . . ?
C8 C7 C6 119.0(2) . . ?
C10 C9 C8 120.2(2) . . ?
C9 C8 C7 120.6(2) . . ?
C11 C10 C9 119.9(2) . . ?
C10 C11 C12 120.1(2) . . ?
C11 C12 C7 120.9(2) . . ?
O1A C13 O2A 126.6(14) . . ?
O1 C13 O2 131.6(8) . . ?
O1 C13 C14 118.6(7) . . ?
O1A C13 C14 107.5(12) . . ?
O2A C13 C14 125.0(8) . . ?
O2 C13 C14 109.2(4) . . ?
F1 C14 F3 107.0(3) . . ?
F1 C14 F2 107.3(3) . . ?
F3 C14 F2 106.4(3) . . ?
F2A C14 F1A 105.7(3) . . ?
F2A C14 F3A 105.5(3) . . ?
F1A C14 F3A 105.4(3) . . ?
F1 C14 C13 116.9(3) . . ?
F2A C14 C13 121.6(5) . . ?
F3 C14 C13 109.9(3) . . ?
F2 C14 C13 108.9(3) . . ?
F1A C14 C13 107.2(5) . . ?
F3A C14 C13 110.3(4) . . ?

loop_
_geom_bond_atom_site_label_1
_geom_bond_atom_site_label_2
_geom_bond_distance
_geom_bond_site_symmetry_2
_geom_bond_publ_flag
Ag1 O1 2.235(12) . ?
Ag1 O1 2.235(12) 2_656 ?
Ag1 N1 2.362(2) . ?
Ag1 N1 2.362(2) 2_656 ?
Ag1 O1A 2.48(2) 2_656 ?
Ag1 O1A 2.48(2) . ?
N1 C1 1.327(3) . ?
N1 C2 1.339(3) . ?
C1 N2 1.322(3) . ?
C3 C4 1.387(3) . ?
C3 C2 1.388(3) . ?
C3 C5 1.458(3) . ?
Ag2 N2 2.2118(19) . ?
Ag2 N2 2.2118(19) 5_676 ?
Ag2 O2A 2.556(10) 2_666 ?
Ag2 O2A 2.556(10) 6_565 ?
F1 C14 1.323(3) . ?
F2 C14 1.336(3) . ?
F3 C14 1.330(3) . ?
O1 C13 1.234(4) . ?
O2 C13 1.243(3) . ?
F1A C14 1.341(4) . ?
F2A C14 1.329(4) . ?
F3A C14 1.345(4) . ?
O1A C13 1.236(4) . ?
O2A C13 1.237(4) . ?
N2 C4 1.339(3) . ?
C5 C6 1.316(3) . ?
C6 C7 1.463(3) . ?
C7 C12 1.384(3) . ?
C7 C8 1.392(3) . ?
C9 C10 1.372(4) . ?
C9 C8 1.382(4) . ?
C10 C11 1.372(4) . ?
C11 C12 1.384(3) . ?
C13 C14 1.516(4) . ?
